data_7224629
loop_
_publ_author_name
'Miller-Shakesby, David M.'
'Burke, Benjamin P.'
'Nigam, Shubhanchi'
'Stasiuk, Graeme J.'
'Prior, Timothy J.'
'Archibald, Stephen J.'
'Redshaw, Carl'

_publ_section_title
;
 Synthesis, structures and cytotoxicity studies of
 p-sulfonatocalix[4]arene lanthanide complexes
;
_journal_issue 26
_journal_name_full CrystEngComm
_journal_page_first 4977
_journal_paper_doi 10.1039/C6CE00209A
_journal_volume 18
_journal_year 2016
_chemical_formula_moiety
;
C56 H68 Gd2 Na2 O54 S8, 13.07(O)
;
_chemical_formula_sum 'C56 H68 Gd2 Na2 O67.07 S8'
_chemical_formula_weight 2431.30
_chemical_name_systematic
;
 ?
;
_space_group_crystal_system triclinic
_space_group_IT_number 2
_space_group_name_Hall '-P 1'
_space_group_name_H-M_alt 'P -1'
_symmetry_space_group_name_Hall '-P 1'
_symmetry_space_group_name_H-M 'P -1'
_atom_sites_solution_hydrogens mixed
_audit_creation_method SHELXL-2013
_audit_update_record
;
2016-01-25 deposited with the CCDC.
2016-03-14 downloaded from the CCDC.
;
_cell_angle_alpha 90.710(6)
_cell_angle_beta 105.688(7)
_cell_angle_gamma 90.843(6)
_cell_formula_units_Z 1
_cell_length_a 12.2240(3)
_cell_length_b 13.6903(3)
_cell_length_c 14.0756(9)
_cell_measurement_reflns_used 29894
_cell_measurement_temperature 100(2)
_cell_measurement_theta_max 27.5
_cell_measurement_theta_min 3.0
_cell_volume 2267.23(18)
_computing_cell_refinement
;
CrystalClear-SM Expert 3.1 b27 (Rigaku, 2012)
;
_computing_data_collection
;
CrystalClear-SM Expert 3.1 b27 (Rigaku, 2012)
;
_computing_data_reduction
;
CrystalClear-SM Expert 3.1 b27 (Rigaku, 2012)
;
_computing_structure_refinement 'SHELXL-2013 (Sheldrick, 2013)'
_computing_structure_solution SHELXS-86
_diffrn_ambient_temperature 100(2)
_diffrn_detector_area_resol_mean 28.5714
_diffrn_measured_fraction_theta_full 0.998
_diffrn_measured_fraction_theta_max 0.999
_diffrn_measurement_device_type
;
Rigaku Saturn724+ (2x2 bin mode)
;
_diffrn_measurement_method 'profile data from \w-scans'
_diffrn_radiation_type MoK\a
_diffrn_radiation_wavelength 0.71073
_diffrn_reflns_av_R_equivalents 0.0294
_diffrn_reflns_av_unetI/netI 0.0287
_diffrn_reflns_Laue_measured_fraction_full 0.998
_diffrn_reflns_Laue_measured_fraction_max 0.999
_diffrn_reflns_limit_h_max 15
_diffrn_reflns_limit_h_min -15
_diffrn_reflns_limit_k_max 17
_diffrn_reflns_limit_k_min -17
_diffrn_reflns_limit_l_max 18
_diffrn_reflns_limit_l_min -18
_diffrn_reflns_number 30671
_diffrn_reflns_point_group_measured_fraction_full 0.998
_diffrn_reflns_point_group_measured_fraction_max 0.999
_diffrn_reflns_theta_full 25.242
_diffrn_reflns_theta_max 27.483
_diffrn_reflns_theta_min 3.007
_diffrn_source 'Rotating anode'
_exptl_absorpt_coefficient_mu 1.762
_exptl_absorpt_correction_T_max 1.000
_exptl_absorpt_correction_T_min 0.722
_exptl_absorpt_correction_type multi-scan
_exptl_absorpt_process_details
;
CrystalClear 2.1 b31
;
_exptl_crystal_colour colourless
_exptl_crystal_density_diffrn 1.780
_exptl_crystal_description 'thick plate'
_exptl_crystal_F_000 1218.6
_exptl_crystal_size_max 0.120
_exptl_crystal_size_mid 0.060
_exptl_crystal_size_min 0.020
_refine_diff_density_max 3.662
_refine_diff_density_min -1.191
_refine_diff_density_rms 0.136
_refine_ls_extinction_method none
_refine_ls_goodness_of_fit_ref 1.120
_refine_ls_hydrogen_treatment mixed
_refine_ls_matrix_type full
_refine_ls_number_parameters 645
_refine_ls_number_reflns 10385
_refine_ls_number_restraints 52
_refine_ls_restrained_S_all 1.144
_refine_ls_R_factor_all 0.0457
_refine_ls_R_factor_gt 0.0443
_refine_ls_shift/su_max 0.001
_refine_ls_shift/su_mean 0.000
_refine_ls_structure_factor_coef Fsqd
_refine_ls_weighting_details 'w=1/[\s^2^(Fo^2^)+(0.0364P)^2^+14.0050P] where P=(Fo^2^+2Fc^2^)/3'
_refine_ls_weighting_scheme calc
_refine_ls_wR_factor_gt 0.1102
_refine_ls_wR_factor_ref 0.1110
_reflns_Friedel_coverage 0.000
_reflns_number_gt 10004
_reflns_number_total 10385
_reflns_threshold_expression 'I > 2\s(I)'
_cod_data_source_file c6ce00209a2.cif
_cod_data_source_block NCS0277
_cod_depositor_comments 'Adding full bibliography for 7224629--7224631.cif.'
_cod_database_code 7224629
_shelx_space_group_comment
;
The symmetry employed for this shelxl refinement is uniquely defined
by the following loop, which should always be used as a source of
symmetry information in preference to the above space-group names.
They are only intended as comments.
;
_shelx_estimated_absorpt_t_min 0.816
_shelx_estimated_absorpt_t_max 0.966
_shelxl_version_number 2013-4

loop_
_space_group_symop_operation_xyz
'x, y, z'
'-x, -y, -z'

loop_
_atom_site_label
_atom_site_type_symbol
_atom_site_fract_x
_atom_site_fract_y
_atom_site_fract_z
_atom_site_U_iso_or_equiv
_atom_site_adp_type
_atom_site_occupancy
_atom_site_site_symmetry_order
_atom_site_calc_flag
_atom_site_refinement_flags_posn
_atom_site_refinement_flags_adp
_atom_site_refinement_flags_occupancy
_atom_site_disorder_assembly
_atom_site_disorder_group
Gd1 Gd 0.52019(2) 0.74177(2) 0.15589(2) 0.01401(6) Uani 1 1 d . . . . .
Na1 Na 0.5331(2) 0.7984(2) 0.68152(19) 0.0519(6) Uani 1 1 d D . . . .
S1 S 0.33236(9) 0.54863(8) 0.00970(9) 0.0218(2) Uani 1 1 d . . . . .
S2 S 0.29653(12) 0.46790(10) 0.52318(9) 0.0327(3) Uani 1 1 d D . . . .
S3 S 0.29284(10) 0.97438(11) 0.60932(9) 0.0325(3) Uani 1 1 d . . . . .
S4 S 0.32341(8) 1.07489(7) 0.09714(7) 0.01555(19) Uani 1 1 d . . . . .
O1 O -0.0966(3) 0.6777(2) 0.0793(2) 0.0219(6) Uani 1 1 d . . . . .
H1 H -0.1061 0.6581 0.1330 0.033 Uiso 1 1 calc R U . . .
O2 O -0.1130(3) 0.6408(2) 0.2629(2) 0.0226(6) Uani 1 1 d . . . . .
H2 H -0.1206 0.6985 0.2808 0.034 Uiso 1 1 calc R U . . .
O3 O -0.1107(3) 0.8330(2) 0.3032(2) 0.0222(6) Uani 1 1 d . . . . .
H3C H -0.1123 0.8569 0.2481 0.033 Uiso 1 1 calc R U . . .
O4 O -0.0953(3) 0.8718(2) 0.1226(2) 0.0216(6) Uani 1 1 d . . . . .
H4 H -0.1024 0.8156 0.0967 0.032 Uiso 1 1 calc R U . . .
O5 O 0.4117(3) 0.6322(2) 0.0328(3) 0.0256(7) Uani 1 1 d . . . . .
O6 O 0.2997(3) 0.5271(3) -0.0962(3) 0.0335(8) Uani 1 1 d . . . . .
O7 O 0.3735(3) 0.4636(2) 0.0678(3) 0.0292(7) Uani 1 1 d . . . . .
O11 O 0.3786(4) 0.9069(4) 0.6013(4) 0.0655(17) Uani 1 1 d . . . . .
O12 O 0.2696(3) 0.9729(3) 0.7058(3) 0.0304(8) Uani 1 1 d . . . . .
O13 O 0.3192(4) 1.0738(4) 0.5839(3) 0.0541(13) Uani 1 1 d . . . . .
O14 O 0.4070(3) 1.0700(2) 0.1927(2) 0.0223(6) Uani 1 1 d . . . . .
O15 O 0.2876(3) 1.1750(2) 0.0724(2) 0.0203(6) Uani 1 1 d . . . . .
O16 O 0.3617(3) 1.0277(2) 0.0185(2) 0.0184(6) Uani 1 1 d . . . . .
C1 C 0.0064(3) 0.6468(3) 0.0699(3) 0.0167(8) Uani 1 1 d . . . . .
C2 C 0.0590(3) 0.7048(3) 0.0132(3) 0.0163(8) Uani 1 1 d . . . . .
C3 C 0.1599(3) 0.6739(3) -0.0027(3) 0.0175(8) Uani 1 1 d . . . . .
H3 H 0.1969 0.7120 -0.0412 0.021 Uiso 1 1 calc R U . . .
C4 C 0.2073(3) 0.5867(3) 0.0379(3) 0.0188(8) Uani 1 1 d . . . . .
C5 C 0.1561(4) 0.5311(3) 0.0955(3) 0.0188(8) Uani 1 1 d . . . . .
H5 H 0.1904 0.4725 0.1234 0.023 Uiso 1 1 calc R U . . .
C6 C 0.0544(3) 0.5605(3) 0.1129(3) 0.0176(8) Uani 1 1 d . . . . .
C7 C -0.0007(4) 0.4995(3) 0.1773(3) 0.0189(8) Uani 1 1 d . . . . .
H7A H 0.0174 0.4300 0.1706 0.023 Uiso 1 1 calc R U . . .
H7B H -0.0843 0.5057 0.1538 0.023 Uiso 1 1 calc R U . . .
C8 C -0.0173(4) 0.6022(3) 0.3252(3) 0.0187(8) Uani 1 1 d . . . . .
C9 C 0.0387(4) 0.5302(3) 0.2858(3) 0.0200(8) Uani 1 1 d . . . . .
C10 C 0.1341(4) 0.4884(3) 0.3472(3) 0.0233(9) Uani 1 1 d . . . . .
H10 H 0.1739 0.4400 0.3217 0.028 Uiso 1 1 calc R U . . .
C11 C 0.1716(4) 0.5169(3) 0.4454(3) 0.0254(9) Uani 1 1 d . . . . .
C12 C 0.1162(4) 0.5888(3) 0.4834(3) 0.0247(9) Uani 1 1 d . . . . .
H12 H 0.1434 0.6079 0.5509 0.030 Uiso 1 1 calc R U . . .
C13 C 0.0213(4) 0.6332(3) 0.4240(3) 0.0206(8) Uani 1 1 d . . . . .
C14 C -0.0329(4) 0.7150(3) 0.4675(3) 0.0216(8) Uani 1 1 d . . . . .
H14A H -0.0254 0.7021 0.5380 0.026 Uiso 1 1 calc R U . . .
H14B H -0.1150 0.7168 0.4329 0.026 Uiso 1 1 calc R U . . .
C15 C -0.0169(3) 0.8688(3) 0.3731(3) 0.0176(8) Uani 1 1 d . . . . .
C16 C 0.0221(4) 0.8136(3) 0.4584(3) 0.0188(8) Uani 1 1 d . . . . .
C17 C 0.1155(4) 0.8483(3) 0.5317(3) 0.0218(9) Uani 1 1 d . . . . .
H17 H 0.1438 0.8118 0.5899 0.026 Uiso 1 1 calc R U . . .
C18 C 0.1674(4) 0.9364(3) 0.5198(3) 0.0230(9) Uani 1 1 d . . . . .
C19 C 0.1282(4) 0.9903(3) 0.4355(3) 0.0224(9) Uani 1 1 d . . . . .
H19 H 0.1650 1.0505 0.4291 0.027 Uiso 1 1 calc R U . . .
C20 C 0.0353(4) 0.9575(3) 0.3597(3) 0.0195(8) Uani 1 1 d . . . . .
C21 C -0.0046(4) 1.0161(3) 0.2669(3) 0.0204(8) Uani 1 1 d . . . . .
H21A H 0.0114 1.0863 0.2837 0.024 Uiso 1 1 calc R U . . .
H21B H -0.0879 1.0073 0.2407 0.024 Uiso 1 1 calc R U . . .
C22 C 0.0055(3) 0.9134(3) 0.1173(3) 0.0168(8) Uani 1 1 d . . . . .
C23 C 0.0517(4) 0.9873(3) 0.1868(3) 0.0172(8) Uani 1 1 d . . . . .
C24 C 0.1516(4) 1.0342(3) 0.1809(3) 0.0176(8) Uani 1 1 d . . . . .
H24 H 0.1857 1.0836 0.2280 0.021 Uiso 1 1 calc R U . . .
C25 C 0.2018(3) 1.0090(3) 0.1063(3) 0.0165(8) Uani 1 1 d . . . . .
C26 C 0.1550(3) 0.9348(3) 0.0390(3) 0.0171(8) Uani 1 1 d . . . . .
H26 H 0.1904 0.9177 -0.0110 0.020 Uiso 1 1 calc R U . . .
C27 C 0.0568(3) 0.8853(3) 0.0442(3) 0.0166(8) Uani 1 1 d . . . . .
C28 C 0.0100(3) 0.8011(3) -0.0281(3) 0.0177(8) Uani 1 1 d . . . . .
H28A H -0.0738 0.7978 -0.0418 0.021 Uiso 1 1 calc R U . . .
H28B H 0.0289 0.8131 -0.0911 0.021 Uiso 1 1 calc R U . . .
O1W O 0.4434(3) 0.8706(2) 0.2325(2) 0.0227(6) Uani 1 1 d D . . . .
O2W O 0.6415(3) 0.8820(2) 0.1546(2) 0.0209(6) Uani 1 1 d D . . . .
O3W O 0.4201(3) 0.8350(2) 0.0207(2) 0.0212(6) Uani 1 1 d D . . . .
O4W O 0.6407(3) 0.7049(2) 0.0527(2) 0.0226(6) Uani 1 1 d D . . . .
O6W O 0.3923(3) 0.6717(2) 0.2376(3) 0.0267(7) Uani 1 1 d D . . . .
O5W O 0.5954(4) 0.5846(3) 0.2031(3) 0.0363(9) Uani 1 1 d D . . . .
O7W O 0.6474(3) 0.7543(3) 0.3174(3) 0.0323(8) Uani 1 1 d D . . . .
O8W O 0.4094(4) 0.4835(3) 0.2971(3) 0.0461(10) Uani 1 1 d . . . . .
O9W O 0.2971(6) 0.8090(4) 0.8278(3) 0.078(2) Uani 1 1 d . . . . .
O10W O 0.4873(5) 0.7021(4) 0.5282(4) 0.0630(14) Uani 1 1 d . . . . .
O11W O 0.7049(5) 0.6981(4) 0.7671(4) 0.0603(14) Uani 1 1 d . . . . .
O12W O 0.1972(5) 0.7505(4) 0.2642(5) 0.0694(15) Uani 1 1 d . . . . .
O13W O 0.3710(5) 0.8411(5) 0.3965(4) 0.0655(15) Uani 1 1 d . . . . .
O15W O 0.6052(7) 0.9258(7) 0.5857(5) 0.113(3) Uani 1 1 d . . . . .
O17A O 0.1233(10) 0.6814(8) 0.7347(8) 0.0530(17) Uiso 0.464(8) 1 d . U P A 1
O16A O 0.9061(13) 0.7470(10) 0.7111(11) 0.0548(17) Uiso 0.356(9) 1 d . U P B 1
O14A O 0.4146(18) 0.7071(18) 0.7442(16) 0.072(2) Uiso 0.304(15) 1 d D U P C 1
O14B O 0.4538(9) 0.6636(8) 0.7689(7) 0.072(2) Uiso 0.696(15) 1 d D U P C 2
O16B O 0.8485(7) 0.7600(6) 0.6558(6) 0.0548(17) Uiso 0.644(9) 1 d . U P B 2
O17B O 0.0760(8) 0.7263(7) 0.7411(7) 0.0530(17) Uiso 0.536(8) 1 d . U P A 2
O18W O 0.2224(12) 0.5922(10) 0.7291(11) 0.095(4) Uiso 0.536(8) 1 d . . P A 2
O8A O 0.2919(6) 0.3634(4) 0.5107(5) 0.0434(8) Uiso 0.637(4) 1 d D U P D 1
O9A O 0.3881(5) 0.5105(5) 0.4937(5) 0.0434(8) Uiso 0.637(4) 1 d D U P D 1
O10A O 0.3065(6) 0.5030(5) 0.6244(5) 0.0434(8) Uiso 0.637(4) 1 d D U P D 1
O10B O 0.2597(10) 0.4274(8) 0.6028(8) 0.0434(8) Uiso 0.363(4) 1 d D U P D 2
O9B O 0.3733(9) 0.5518(7) 0.5648(8) 0.0434(8) Uiso 0.363(4) 1 d D U P D 2
O8B O 0.3439(10) 0.4058(8) 0.4657(8) 0.0434(8) Uiso 0.363(4) 1 d D U P D 2
H6A H 0.399(6) 0.617(3) 0.257(6) 0.065 Uiso 1 1 d D U . . .
H4B H 0.662(7) 0.743(4) 0.020(5) 0.065 Uiso 1 1 d D U . . .
H2A H 0.682(6) 0.915(5) 0.197(4) 0.065 Uiso 1 1 d D U . . .
H3A H 0.408(7) 0.892(2) 0.020(5) 0.065 Uiso 1 1 d D U . . .
H2B H 0.639(6) 0.910(5) 0.105(3) 0.065 Uiso 1 1 d D U . . .
H3B H 0.393(6) 0.816(5) -0.034(3) 0.065 Uiso 1 1 d D U . . .
H4A H 0.640(7) 0.654(3) 0.026(5) 0.065 Uiso 1 1 d D U . . .
H5A H 0.617(6) 0.552(5) 0.165(4) 0.065 Uiso 1 1 d D U . . .
H6B H 0.339(5) 0.692(5) 0.252(6) 0.065 Uiso 1 1 d D U . . .
H5B H 0.638(5) 0.575(6) 0.255(3) 0.065 Uiso 1 1 d D U . . .
H7C H 0.665(6) 0.810(2) 0.333(5) 0.065 Uiso 1 1 d D U . . .
H7D H 0.685(6) 0.724(4) 0.361(4) 0.065 Uiso 1 1 d D U . . .
H1B H 0.448(7) 0.928(2) 0.224(5) 0.065 Uiso 1 1 d D U . . .
H1A H 0.412(6) 0.867(5) 0.275(4) 0.065 Uiso 1 1 d D U . . .

loop_
_atom_site_aniso_label
_atom_site_aniso_U_11
_atom_site_aniso_U_22
_atom_site_aniso_U_33
_atom_site_aniso_U_23
_atom_site_aniso_U_13
_atom_site_aniso_U_12
Gd1 0.01475(10) 0.01198(10) 0.01565(10) 0.00127(7) 0.00460(7) 0.00147(7)
Na1 0.0563(16) 0.0493(15) 0.0399(13) -0.0095(11) -0.0033(12) -0.0094(12)
S1 0.0172(5) 0.0167(5) 0.0317(6) -0.0097(4) 0.0076(4) -0.0011(4)
S2 0.0360(7) 0.0371(7) 0.0241(6) 0.0134(5) 0.0055(5) 0.0121(5)
S3 0.0211(5) 0.0507(8) 0.0258(6) -0.0192(5) 0.0083(5) -0.0112(5)
S4 0.0167(4) 0.0145(4) 0.0152(4) 0.0011(3) 0.0040(4) 0.0013(3)
O1 0.0177(14) 0.0247(16) 0.0239(16) -0.0016(13) 0.0064(12) 0.0014(12)
O2 0.0200(15) 0.0218(15) 0.0241(16) -0.0027(12) 0.0030(12) 0.0001(12)
O3 0.0194(15) 0.0228(16) 0.0233(16) -0.0015(12) 0.0038(12) -0.0024(12)
O4 0.0170(14) 0.0225(15) 0.0250(16) -0.0018(12) 0.0054(12) -0.0007(12)
O5 0.0224(15) 0.0188(15) 0.0373(19) -0.0081(13) 0.0116(14) -0.0032(12)
O6 0.0279(17) 0.041(2) 0.0322(19) -0.0193(16) 0.0108(15) -0.0009(15)
O7 0.0211(16) 0.0179(15) 0.049(2) -0.0032(14) 0.0093(15) 0.0039(12)
O11 0.024(2) 0.108(4) 0.058(3) -0.051(3) 0.0018(19) 0.009(2)
O12 0.0301(18) 0.0352(19) 0.0254(17) -0.0112(14) 0.0074(14) -0.0044(15)
O13 0.060(3) 0.072(3) 0.033(2) -0.022(2) 0.021(2) -0.048(2)
O14 0.0211(15) 0.0252(16) 0.0182(15) 0.0029(12) 0.0010(12) 0.0011(12)
O15 0.0238(15) 0.0150(14) 0.0236(15) 0.0017(12) 0.0088(12) 0.0026(12)
O16 0.0229(15) 0.0156(14) 0.0188(14) 0.0021(11) 0.0087(12) 0.0036(11)
C1 0.0148(18) 0.0173(19) 0.0161(18) -0.0039(15) 0.0011(15) 0.0010(15)
C2 0.0159(18) 0.0170(19) 0.0130(17) -0.0037(14) -0.0008(14) 0.0003(15)
C3 0.0166(18) 0.0170(19) 0.0169(19) -0.0044(15) 0.0015(15) -0.0018(15)
C4 0.0164(18) 0.0166(19) 0.021(2) -0.0060(16) 0.0016(16) -0.0001(15)
C5 0.0174(19) 0.0156(19) 0.021(2) -0.0044(15) 0.0011(15) 0.0008(15)
C6 0.0177(19) 0.0173(19) 0.0167(18) -0.0038(15) 0.0031(15) -0.0009(15)
C7 0.021(2) 0.0149(19) 0.020(2) -0.0024(15) 0.0055(16) -0.0020(15)
C8 0.0178(19) 0.0151(19) 0.022(2) 0.0013(15) 0.0035(16) -0.0032(15)
C9 0.022(2) 0.0167(19) 0.021(2) -0.0017(16) 0.0056(16) -0.0033(16)
C10 0.028(2) 0.018(2) 0.025(2) 0.0036(17) 0.0089(18) 0.0017(17)
C11 0.030(2) 0.022(2) 0.022(2) 0.0079(17) 0.0033(18) 0.0050(18)
C12 0.033(2) 0.021(2) 0.018(2) 0.0017(16) 0.0028(18) 0.0001(18)
C13 0.023(2) 0.0168(19) 0.022(2) 0.0001(16) 0.0070(17) -0.0009(16)
C14 0.026(2) 0.021(2) 0.018(2) -0.0005(16) 0.0057(17) -0.0012(17)
C15 0.0163(18) 0.0168(19) 0.020(2) -0.0053(15) 0.0064(15) 0.0006(15)
C16 0.0192(19) 0.020(2) 0.0176(19) -0.0043(16) 0.0064(16) 0.0011(16)
C17 0.022(2) 0.026(2) 0.018(2) -0.0040(17) 0.0070(17) 0.0010(17)
C18 0.019(2) 0.029(2) 0.022(2) -0.0107(18) 0.0088(17) -0.0048(17)
C19 0.022(2) 0.021(2) 0.027(2) -0.0093(17) 0.0121(18) -0.0041(16)
C20 0.0201(19) 0.018(2) 0.023(2) -0.0047(16) 0.0102(17) 0.0023(16)
C21 0.023(2) 0.0148(19) 0.026(2) -0.0011(16) 0.0117(17) 0.0013(16)
C22 0.0151(18) 0.0149(18) 0.0198(19) 0.0040(15) 0.0032(15) 0.0036(14)
C23 0.0193(19) 0.0150(18) 0.0181(19) 0.0028(15) 0.0061(15) 0.0043(15)
C24 0.0213(19) 0.0143(18) 0.0174(19) 0.0020(15) 0.0053(16) 0.0024(15)
C25 0.0184(18) 0.0134(18) 0.0177(19) 0.0041(15) 0.0042(15) 0.0041(15)
C26 0.0185(19) 0.0155(18) 0.0166(18) 0.0019(15) 0.0033(15) 0.0047(15)
C27 0.0181(18) 0.0155(18) 0.0139(18) 0.0006(14) 0.0000(15) 0.0048(15)
C28 0.0177(19) 0.019(2) 0.0137(18) -0.0003(15) -0.0007(15) 0.0025(15)
O1W 0.0299(17) 0.0174(15) 0.0234(16) 0.0003(12) 0.0113(13) 0.0029(13)
O2W 0.0274(16) 0.0189(15) 0.0152(14) -0.0009(11) 0.0045(12) -0.0079(12)
O3W 0.0272(16) 0.0137(14) 0.0195(15) 0.0003(11) 0.0005(12) 0.0027(12)
O4W 0.0290(17) 0.0144(14) 0.0294(17) 0.0002(12) 0.0163(14) -0.0004(12)
O6W 0.0324(18) 0.0189(15) 0.0354(19) 0.0021(14) 0.0205(15) -0.0002(13)
O5W 0.064(3) 0.0251(18) 0.0273(18) 0.0092(15) 0.0231(19) 0.0243(18)
O7W 0.0278(18) 0.036(2) 0.0273(18) 0.0153(15) -0.0038(14) -0.0024(15)
O8W 0.050(2) 0.034(2) 0.046(2) 0.0124(18) -0.002(2) -0.0041(18)
O9W 0.111(5) 0.076(4) 0.028(2) 0.006(2) -0.011(3) -0.052(4)
O10W 0.094(4) 0.051(3) 0.045(3) -0.004(2) 0.020(3) -0.001(3)
O11W 0.086(4) 0.049(3) 0.057(3) -0.027(2) 0.040(3) -0.022(3)
O12W 0.051(3) 0.073(4) 0.086(4) -0.020(3) 0.023(3) 0.000(3)
O13W 0.060(3) 0.099(4) 0.047(3) -0.008(3) 0.032(2) 0.004(3)
O15W 0.100(5) 0.172(8) 0.080(5) -0.048(5) 0.051(4) -0.076(5)

loop_
_atom_type_symbol
_atom_type_description
_atom_type_scat_dispersion_real
_atom_type_scat_dispersion_imag
_atom_type_scat_source
C C 0.0033 0.0016 'International Tables Vol C Tables 4.2.6.8 and 6.1.1.4'
H H 0.0000 0.0000 'International Tables Vol C Tables 4.2.6.8 and 6.1.1.4'
Gd Gd -0.1653 3.9035 'International Tables Vol C Tables 4.2.6.8 and 6.1.1.4'
O O 0.0106 0.0060 'International Tables Vol C Tables 4.2.6.8 and 6.1.1.4'
S S 0.1246 0.1234 'International Tables Vol C Tables 4.2.6.8 and 6.1.1.4'
Na Na 0.0362 0.0249 'International Tables Vol C Tables 4.2.6.8 and 6.1.1.4'

loop_
_geom_angle_atom_site_label_1
_geom_angle_atom_site_label_2
_geom_angle_atom_site_label_3
_geom_angle
_geom_angle_site_symmetry_1
_geom_angle_site_symmetry_3
O3W Gd1 O6W 110.34(12) . .
O3W Gd1 O5 71.98(11) . .
O6W Gd1 O5 78.27(12) . .
O3W Gd1 O5W 144.00(12) . .
O6W Gd1 O5W 75.79(13) . .
O5 Gd1 O5W 74.94(14) . .
O3W Gd1 O7W 143.18(12) . .
O6W Gd1 O7W 84.44(13) . .
O5 Gd1 O7W 144.82(12) . .
O5W Gd1 O7W 71.20(14) . .
O3W Gd1 O4W 84.22(12) . .
O6W Gd1 O4W 143.57(11) . .
O5 Gd1 O4W 74.91(11) . .
O5W Gd1 O4W 73.76(12) . .
O7W Gd1 O4W 103.93(13) . .
O3W Gd1 O1W 76.74(11) . .
O6W Gd1 O1W 71.74(11) . .
O5 Gd1 O1W 124.96(11) . .
O5W Gd1 O1W 135.79(12) . .
O7W Gd1 O1W 76.50(13) . .
O4W Gd1 O1W 144.58(11) . .
O3W Gd1 O2W 74.97(11) . .
O6W Gd1 O2W 143.64(11) . .
O5 Gd1 O2W 134.48(11) . .
O5W Gd1 O2W 121.88(14) . .
O7W Gd1 O2W 73.98(11) . .
O4W Gd1 O2W 71.40(11) . .
O1W Gd1 O2W 74.92(11) . .
O14A Na1 O10W 92.2(6) . .
O14A Na1 O11 91.5(7) . .
O10W Na1 O11 87.50(19) . .
O14A Na1 O14 102.1(6) . 2_676
O10W Na1 O14 164.3(2) . 2_676
O11 Na1 O14 85.76(15) . 2_676
O14A Na1 O15W 161.4(7) . .
O10W Na1 O15W 85.5(2) . .
O11 Na1 O15W 70.0(3) . .
O14 Na1 O15W 78.88(19) 2_676 .
O14A Na1 O11W 92.5(7) . .
O10W Na1 O11W 95.0(2) . .
O11 Na1 O11W 175.2(2) . .
O14 Na1 O11W 90.80(15) 2_676 .
O15W Na1 O11W 106.1(3) . .
O10W Na1 O14B 91.1(3) . .
O11 Na1 O14B 109.0(3) . .
O14 Na1 O14B 104.5(2) 2_676 .
O15W Na1 O14B 176.5(3) . .
O11W Na1 O14B 75.0(3) . .
O7 S1 O6 112.5(2) . .
O7 S1 O5 113.2(2) . .
O6 S1 O5 110.5(2) . .
O7 S1 C4 108.2(2) . .
O6 S1 C4 105.8(2) . .
O5 S1 C4 106.09(19) . .
O8B S2 O10B 118.7(6) . .
O9A S2 O8A 112.0(4) . .
O9A S2 O10A 107.0(4) . .
O8A S2 O10A 114.8(4) . .
O8B S2 O9B 111.9(6) . .
O10B S2 O9B 106.8(6) . .
O8B S2 C11 107.9(5) . .
O9A S2 C11 106.0(3) . .
O10B S2 C11 103.9(5) . .
O8A S2 C11 108.9(3) . .
O10A S2 C11 107.8(3) . .
O9B S2 C11 106.8(5) . .
O11 S3 O12 112.9(3) . .
O11 S3 O13 112.1(3) . .
O12 S3 O13 111.0(2) . .
O11 S3 C18 106.1(2) . .
O12 S3 C18 107.9(2) . .
O13 S3 C18 106.5(3) . .
O14 S4 O16 112.47(19) . .
O14 S4 O15 111.97(19) . .
O16 S4 O15 111.69(18) . .
O14 S4 C25 107.04(19) . .
O16 S4 C25 106.62(19) . .
O15 S4 C25 106.60(18) . .
C1 O1 H1 109.5 . .
C8 O2 H2 109.5 . .
C15 O3 H3C 109.5 . .
C22 O4 H4 109.5 . .
S1 O5 Gd1 147.1(2) . .
S3 O11 Na1 149.2(3) . .
S4 O14 Na1 127.7(2) . 2_676
O1 C1 C6 121.4(4) . .
O1 C1 C2 116.6(4) . .
C6 C1 C2 122.0(4) . .
C3 C2 C1 118.7(4) . .
C3 C2 C28 119.7(4) . .
C1 C2 C28 121.6(4) . .
C2 C3 C4 119.9(4) . .
C2 C3 H3 120.1 . .
C4 C3 H3 120.1 . .
C5 C4 C3 121.0(4) . .
C5 C4 S1 121.4(3) . .
C3 C4 S1 117.5(3) . .
C4 C5 C6 120.4(4) . .
C4 C5 H5 119.8 . .
C6 C5 H5 119.8 . .
C5 C6 C1 118.0(4) . .
C5 C6 C7 120.1(4) . .
C1 C6 C7 121.9(4) . .
C6 C7 C9 112.7(3) . .
C6 C7 H7A 109.1 . .
C9 C7 H7A 109.1 . .
C6 C7 H7B 109.1 . .
C9 C7 H7B 109.1 . .
H7A C7 H7B 107.8 . .
O2 C8 C9 117.1(4) . .
O2 C8 C13 121.1(4) . .
C9 C8 C13 121.7(4) . .
C10 C9 C8 118.6(4) . .
C10 C9 C7 119.8(4) . .
C8 C9 C7 121.6(4) . .
C11 C10 C9 120.2(4) . .
C11 C10 H10 119.9 . .
C9 C10 H10 119.9 . .
C10 C11 C12 120.7(4) . .
C10 C11 S2 120.6(4) . .
C12 C11 S2 118.5(4) . .
C11 C12 C13 120.7(4) . .
C11 C12 H12 119.7 . .
C13 C12 H12 119.7 . .
C12 C13 C8 118.1(4) . .
C12 C13 C14 118.8(4) . .
C8 C13 C14 123.1(4) . .
C13 C14 C16 111.5(4) . .
C13 C14 H14A 109.3 . .
C16 C14 H14A 109.3 . .
C13 C14 H14B 109.3 . .
C16 C14 H14B 109.3 . .
H14A C14 H14B 108.0 . .
O3 C15 C16 116.9(4) . .
O3 C15 C20 121.0(4) . .
C16 C15 C20 122.1(4) . .
C17 C16 C15 118.6(4) . .
C17 C16 C14 120.9(4) . .
C15 C16 C14 120.4(4) . .
C18 C17 C16 119.9(4) . .
C18 C17 H17 120.0 . .
C16 C17 H17 120.0 . .
C19 C18 C17 121.0(4) . .
C19 C18 S3 119.6(4) . .
C17 C18 S3 119.1(4) . .
C18 C19 C20 120.9(4) . .
C18 C19 H19 119.6 . .
C20 C19 H19 119.6 . .
C19 C20 C15 117.5(4) . .
C19 C20 C21 120.2(4) . .
C15 C20 C21 122.4(4) . .
C20 C21 C23 113.3(3) . .
C20 C21 H21A 108.9 . .
C23 C21 H21A 108.9 . .
C20 C21 H21B 108.9 . .
C23 C21 H21B 108.9 . .
H21A C21 H21B 107.7 . .
O4 C22 C27 121.3(4) . .
O4 C22 C23 116.5(4) . .
C27 C22 C23 122.2(4) . .
C24 C23 C22 118.0(4) . .
C24 C23 C21 120.6(4) . .
C22 C23 C21 121.4(4) . .
C23 C24 C25 120.4(4) . .
C23 C24 H24 119.8 . .
C25 C24 H24 119.8 . .
C26 C25 C24 120.5(4) . .
C26 C25 S4 120.6(3) . .
C24 C25 S4 118.9(3) . .
C25 C26 C27 120.5(4) . .
C25 C26 H26 119.7 . .
C27 C26 H26 119.7 . .
C26 C27 C22 118.4(4) . .
C26 C27 C28 119.4(4) . .
C22 C27 C28 122.2(4) . .
C2 C28 C27 111.1(3) . .
C2 C28 H28A 109.4 . .
C27 C28 H28A 109.4 . .
C2 C28 H28B 109.4 . .
C27 C28 H28B 109.4 . .
H28A C28 H28B 108.0 . .
Gd1 O1W H1B 128(5) . .
Gd1 O1W H1A 128(5) . .
H1B O1W H1A 104(3) . .
Gd1 O2W H2A 134(5) . .
Gd1 O2W H2B 121(5) . .
H2A O2W H2B 105(3) . .
Gd1 O3W H3A 128(5) . .
Gd1 O3W H3B 127(5) . .
H3A O3W H3B 106(3) . .
Gd1 O4W H4B 125(5) . .
Gd1 O4W H4A 123(5) . .
H4B O4W H4A 106(3) . .
Gd1 O6W H6A 121(5) . .
Gd1 O6W H6B 133(5) . .
H6A O6W H6B 105(3) . .
Gd1 O5W H5A 120(5) . .
Gd1 O5W H5B 123(6) . .
H5A O5W H5B 105(3) . .
Gd1 O7W H7C 112(5) . .
Gd1 O7W H7D 144(5) . .
H7C O7W H7D 104(3) . .

loop_
_geom_bond_atom_site_label_1
_geom_bond_atom_site_label_2
_geom_bond_distance
_geom_bond_site_symmetry_2
Gd1 O3W 2.365(3) .
Gd1 O6W 2.375(3) .
Gd1 O5 2.376(3) .
Gd1 O5W 2.383(3) .
Gd1 O7W 2.385(3) .
Gd1 O4W 2.387(3) .
Gd1 O1W 2.388(3) .
Gd1 O2W 2.412(3) .
Na1 O14A 2.259(16) .
Na1 O10W 2.442(6) .
Na1 O11 2.453(6) .
Na1 O14 2.469(4) 2_676
Na1 O15W 2.508(8) .
Na1 O11W 2.551(7) .
Na1 O14B 2.551(10) .
S1 O7 1.447(4) .
S1 O6 1.461(4) .
S1 O5 1.464(3) .
S1 C4 1.764(4) .
S2 O8B 1.401(9) .
S2 O9A 1.415(6) .
S2 O10B 1.431(9) .
S2 O8A 1.438(6) .
S2 O10A 1.471(6) .
S2 O9B 1.483(9) .
S2 C11 1.768(5) .
S3 O11 1.434(5) .
S3 O12 1.461(4) .
S3 O13 1.464(5) .
S3 C18 1.768(5) .
S4 O14 1.456(3) .
S4 O16 1.461(3) .
S4 O15 1.462(3) .
S4 C25 1.764(4) .
O1 C1 1.374(5) .
O1 H1 0.8400 .
O2 C8 1.376(5) .
O2 H2 0.8400 .
O3 C15 1.373(5) .
O3 H3C 0.8400 .
O4 C22 1.370(5) .
O4 H4 0.8400 .
O14 Na1 2.469(4) 2_676
C1 C6 1.397(6) .
C1 C2 1.399(6) .
C2 C3 1.383(6) .
C2 C28 1.513(6) .
C3 C4 1.395(6) .
C3 H3 0.9500 .
C4 C5 1.380(6) .
C5 C6 1.395(6) .
C5 H5 0.9500 .
C6 C7 1.518(6) .
C7 C9 1.523(6) .
C7 H7A 0.9900 .
C7 H7B 0.9900 .
C8 C9 1.400(6) .
C8 C13 1.400(6) .
C9 C10 1.386(6) .
C10 C11 1.384(7) .
C10 H10 0.9500 .
C11 C12 1.384(7) .
C12 C13 1.386(6) .
C12 H12 0.9500 .
C13 C14 1.515(6) .
C14 C16 1.521(6) .
C14 H14A 0.9900 .
C14 H14B 0.9900 .
C15 C16 1.401(6) .
C15 C20 1.402(6) .
C16 C17 1.389(6) .
C17 C18 1.386(6) .
C17 H17 0.9500 .
C18 C19 1.380(7) .
C19 C20 1.395(6) .
C19 H19 0.9500 .
C20 C21 1.510(6) .
C21 C23 1.521(6) .
C21 H21A 0.9900 .
C21 H21B 0.9900 .
C22 C27 1.395(6) .
C22 C23 1.400(6) .
C23 C24 1.394(6) .
C24 C25 1.394(6) .
C24 H24 0.9500 .
C25 C26 1.385(6) .
C26 C27 1.390(6) .
C26 H26 0.9500 .
C27 C28 1.526(6) .
C28 H28A 0.9900 .
C28 H28B 0.9900 .
O1W H1B 0.80(3) .
O1W H1A 0.80(3) .
O2W H2A 0.79(3) .
O2W H2B 0.79(3) .
O3W H3A 0.79(3) .
O3W H3B 0.79(3) .
O4W H4B 0.79(3) .
O4W H4A 0.79(3) .
O6W H6A 0.79(3) .
O6W H6B 0.79(3) .
O5W H5A 0.79(3) .
O5W H5B 0.79(3) .
O7W H7C 0.80(3) .
O7W H7D 0.79(3) .

loop_
_geom_torsion_atom_site_label_1
_geom_torsion_atom_site_label_2
_geom_torsion_atom_site_label_3
_geom_torsion_atom_site_label_4
_geom_torsion
_geom_torsion_site_symmetry_4
O7 S1 O5 Gd1 -55.6(4) .
O6 S1 O5 Gd1 177.1(3) .
C4 S1 O5 Gd1 62.9(4) .
O12 S3 O11 Na1 -14.5(8) .
O13 S3 O11 Na1 111.7(7) .
C18 S3 O11 Na1 -132.4(6) .
O16 S4 O14 Na1 136.4(2) 2_676
O15 S4 O14 Na1 9.7(3) 2_676
C25 S4 O14 Na1 -106.8(2) 2_676
O1 C1 C2 C3 -176.6(3) .
C6 C1 C2 C3 1.8(6) .
O1 C1 C2 C28 5.2(6) .
C6 C1 C2 C28 -176.3(4) .
C1 C2 C3 C4 -0.3(6) .
C28 C2 C3 C4 177.9(4) .
C2 C3 C4 C5 -1.1(6) .
C2 C3 C4 S1 176.9(3) .
O7 S1 C4 C5 -8.4(4) .
O6 S1 C4 C5 112.5(4) .
O5 S1 C4 C5 -130.1(4) .
O7 S1 C4 C3 173.6(3) .
O6 S1 C4 C3 -65.6(4) .
O5 S1 C4 C3 51.8(4) .
C3 C4 C5 C6 1.0(6) .
S1 C4 C5 C6 -177.0(3) .
C4 C5 C6 C1 0.4(6) .
C4 C5 C6 C7 -179.3(4) .
O1 C1 C6 C5 176.5(4) .
C2 C1 C6 C5 -1.9(6) .
O1 C1 C6 C7 -3.8(6) .
C2 C1 C6 C7 177.9(4) .
C5 C6 C7 C9 90.4(5) .
C1 C6 C7 C9 -89.3(5) .
O2 C8 C9 C10 -178.8(4) .
C13 C8 C9 C10 0.6(6) .
O2 C8 C9 C7 3.2(6) .
C13 C8 C9 C7 -177.5(4) .
C6 C7 C9 C10 -88.9(5) .
C6 C7 C9 C8 89.2(5) .
C8 C9 C10 C11 0.8(7) .
C7 C9 C10 C11 178.9(4) .
C9 C10 C11 C12 -1.4(7) .
C9 C10 C11 S2 -177.4(3) .
O8B S2 C11 C10 2.9(6) .
O9A S2 C11 C10 72.3(5) .
O10B S2 C11 C10 -124.0(6) .
O8A S2 C11 C10 -48.3(5) .
O10A S2 C11 C10 -173.4(4) .
O9B S2 C11 C10 123.4(6) .
O8B S2 C11 C12 -173.2(6) .
O9A S2 C11 C12 -103.8(5) .
O10B S2 C11 C12 59.9(6) .
O8A S2 C11 C12 135.6(5) .
O10A S2 C11 C12 10.5(5) .
O9B S2 C11 C12 -52.7(6) .
C10 C11 C12 C13 0.5(7) .
S2 C11 C12 C13 176.6(4) .
C11 C12 C13 C8 0.9(7) .
C11 C12 C13 C14 -176.9(4) .
O2 C8 C13 C12 177.9(4) .
C9 C8 C13 C12 -1.5(6) .
O2 C8 C13 C14 -4.4(6) .
C9 C8 C13 C14 176.3(4) .
C12 C13 C14 C16 87.3(5) .
C8 C13 C14 C16 -90.4(5) .
O3 C15 C16 C17 -178.8(4) .
C20 C15 C16 C17 0.1(6) .
O3 C15 C16 C14 4.5(6) .
C20 C15 C16 C14 -176.6(4) .
C13 C14 C16 C17 -89.1(5) .
C13 C14 C16 C15 87.5(5) .
C15 C16 C17 C18 0.5(6) .
C14 C16 C17 C18 177.1(4) .
C16 C17 C18 C19 -0.4(6) .
C16 C17 C18 S3 -175.0(3) .
O11 S3 C18 C19 -107.2(4) .
O12 S3 C18 C19 131.6(4) .
O13 S3 C18 C19 12.3(4) .
O11 S3 C18 C17 67.4(5) .
O12 S3 C18 C17 -53.8(4) .
O13 S3 C18 C17 -173.1(4) .
C17 C18 C19 C20 -0.2(6) .
S3 C18 C19 C20 174.4(3) .
C18 C19 C20 C15 0.7(6) .
C18 C19 C20 C21 -178.4(4) .
O3 C15 C20 C19 178.2(4) .
C16 C15 C20 C19 -0.6(6) .
O3 C15 C20 C21 -2.8(6) .
C16 C15 C20 C21 178.4(4) .
C19 C20 C21 C23 90.4(5) .
C15 C20 C21 C23 -88.5(5) .
O4 C22 C23 C24 -177.3(4) .
C27 C22 C23 C24 0.7(6) .
O4 C22 C23 C21 2.8(6) .
C27 C22 C23 C21 -179.2(4) .
C20 C21 C23 C24 -90.9(5) .
C20 C21 C23 C22 89.0(5) .
C22 C23 C24 C25 1.4(6) .
C21 C23 C24 C25 -178.8(4) .
C23 C24 C25 C26 -2.1(6) .
C23 C24 C25 S4 176.3(3) .
O14 S4 C25 C26 -126.6(3) .
O16 S4 C25 C26 -6.0(4) .
O15 S4 C25 C26 113.4(3) .
O14 S4 C25 C24 55.0(4) .
O16 S4 C25 C24 175.6(3) .
O15 S4 C25 C24 -65.0(4) .
C24 C25 C26 C27 0.7(6) .
S4 C25 C26 C27 -177.6(3) .
C25 C26 C27 C22 1.3(6) .
C25 C26 C27 C28 -177.4(4) .
O4 C22 C27 C26 175.9(4) .
C23 C22 C27 C26 -2.0(6) .
O4 C22 C27 C28 -5.5(6) .
C23 C22 C27 C28 176.6(4) .
C3 C2 C28 C27 -88.2(5) .
C1 C2 C28 C27 89.9(5) .
C26 C27 C28 C2 90.3(5) .
C22 C27 C28 C2 -88.3(5) .
